data_7242991
loop_
_publ_author_name
'Garc\'ia-Gonz\'alez, Ma. Carmen'
'Navarro-Huerta, Armando'
'Rodr\'iguez-Mu\~noz, Fanny Chantal'
'Vera-Alv\'izar, Estefan\'ia Guadalupe'
'Vera Ram\'irez, Marco A.'
'Rodr\'iguez-Hern\'andez, Joelis'
'Rodr\'iguez, Mario'
'Rodr\'iguez-Molina, Braulio'

_publ_section_title
;
 The design of dihalogenated TPE monoboronate complexes as
 mechanofluorochromic crystals
;
_journal_issue 34
_journal_name_full CrystEngComm
_journal_page_first 5908
_journal_page_last 5917
_journal_paper_doi 10.1039/D1CE00442E
_journal_volume 23
_journal_year 2021
_chemical_formula_moiety 'C33 H22 B F2 I2 N O'
_chemical_formula_sum 'C33 H22 B F2 I2 N O'
_chemical_formula_weight 751.12
_chemical_melting_point 458.5(5)
_space_group_crystal_system triclinic
_space_group_IT_number 2
_space_group_name_Hall '-P 1'
_space_group_name_H-M_alt 'P -1'
_atom_sites_solution_hydrogens geom
_atom_sites_solution_primary 'Dual space'
_atom_sites_solution_secondary difmap
_audit_creation_date 2020-07-21
_audit_creation_method SHELXL-2018/3
_audit_update_record
;
2021-04-02 deposited with the CCDC.	2021-06-07 downloaded from the CCDC.
;
_cell_angle_alpha 79.7070(10)
_cell_angle_beta 88.857(2)
_cell_angle_gamma 85.753(2)
_cell_formula_units_Z 2
_cell_length_a 6.2357(3)
_cell_length_b 9.7731(4)
_cell_length_c 24.6541(10)
_cell_measurement_reflns_used 9498
_cell_measurement_temperature 100(2)
_cell_measurement_theta_max 34.1555
_cell_measurement_theta_min 2.5247
_cell_volume 1474.20(11)
_computing_cell_refinement 'Bruker SAINT v8.38a'
_computing_data_collection 'Bruker APEX 3'
_computing_data_reduction 'Bruker SAINT v8.38a'
_computing_molecular_graphics 'Bruker SHELXTL'
_computing_publication_material 'Bruker SHELXTL & local programs'
_computing_structure_refinement 'SHELXL-2018/3 (Sheldrick, 2018)'
_computing_structure_solution 'SHELXT 2014/5 (Sheldrick, 2014)'
_diffrn_ambient_temperature 100(2)
_diffrn_detector_area_resol_mean 7.39
_diffrn_measured_fraction_theta_full 0.998
_diffrn_measured_fraction_theta_max 0.983
_diffrn_measurement_device_type 'Bruker D8 with PHOTONII detector'
_diffrn_measurement_method '\w/\q shutterless scans'
_diffrn_radiation_type synchrotron
_diffrn_radiation_wavelength 0.7288
_diffrn_reflns_av_R_equivalents 0.0358
_diffrn_reflns_av_unetI/netI 0.0366
_diffrn_reflns_Laue_measured_fraction_full 0.998
_diffrn_reflns_Laue_measured_fraction_max 0.983
_diffrn_reflns_limit_h_max 9
_diffrn_reflns_limit_h_min -8
_diffrn_reflns_limit_k_max 15
_diffrn_reflns_limit_k_min -15
_diffrn_reflns_limit_l_max 37
_diffrn_reflns_limit_l_min -37
_diffrn_reflns_number 44417
_diffrn_reflns_point_group_measured_fraction_full 0.998
_diffrn_reflns_point_group_measured_fraction_max 0.983
_diffrn_reflns_theta_full 25.930
_diffrn_reflns_theta_max 34.190
_diffrn_reflns_theta_min 1.722
_diffrn_source 'Advanced Light Source beamline 12.2.1'
_exptl_absorpt_coefficient_mu 2.294
_exptl_absorpt_correction_T_max 0.966
_exptl_absorpt_correction_T_min 0.889
_exptl_absorpt_correction_type multi-scan
_exptl_absorpt_process_details 'SADABS 2016/2 Bruker AXS Madison WI USA'
_exptl_crystal_colour yellow
_exptl_crystal_density_diffrn 1.692
_exptl_crystal_description needle
_exptl_crystal_F_000 728
_exptl_crystal_recrystallization_method 'Re-crystallisation from solvent'
_exptl_crystal_size_max 0.140
_exptl_crystal_size_mid 0.020
_exptl_crystal_size_min 0.015
_exptl_transmission_factor_max 0.7467
_exptl_transmission_factor_min 0.6873
_refine_diff_density_max 0.728
_refine_diff_density_min -0.678
_refine_diff_density_rms 0.142
_refine_ls_extinction_method none
_refine_ls_goodness_of_fit_ref 1.151
_refine_ls_hydrogen_treatment constr
_refine_ls_matrix_type full
_refine_ls_number_parameters 361
_refine_ls_number_reflns 11143
_refine_ls_number_restraints 0
_refine_ls_restrained_S_all 1.151
_refine_ls_R_factor_all 0.0343
_refine_ls_R_factor_gt 0.0305
_refine_ls_shift/su_max 0.002
_refine_ls_shift/su_mean 0.000
_refine_ls_structure_factor_coef Fsqd
_refine_ls_weighting_details 'w=1/[\s^2^(Fo^2^)+(0.0095P)^2^+1.7209P] where P=(Fo^2^+2Fc^2^)/3'
_refine_ls_weighting_scheme calc
_refine_ls_wR_factor_gt 0.0604
_refine_ls_wR_factor_ref 0.0634
_reflns_Friedel_coverage 0.000
_reflns_number_gt 10241
_reflns_number_total 11143
_reflns_threshold_expression 'I > 2\s(I)'
_cod_data_source_file d1ce00442e2.cif
_cod_data_source_block 3c-MCGG-BRM
_cod_depositor_comments
;
The following automatic conversions were performed:

data item '_chemical_melting_point' value '458-459' was changed to
'458.5(5)' -- the average value was taken and precision was
estimated.

Automatic conversion script
Id: cif_fix_values 7556 2019-12-06 15:28:31Z antanas 

 Adding full bibliography for 7242988--7242992.cif.
;
_cod_database_code 7242991
_shelx_shelxl_version_number 2018/3
_shelx_space_group_comment
;
The symmetry employed for this shelxl refinement is uniquely defined
by the following loop, which should always be used as a source of
symmetry information in preference to the above space-group names.
They are only intended as comments.
;
_shelx_estimated_absorpt_t_min 0.739
_shelx_estimated_absorpt_t_max 0.966

loop_
_space_group_symop_operation_xyz
'x, y, z'
'-x, -y, -z'

loop_
_atom_site_label
_atom_site_type_symbol
_atom_site_fract_x
_atom_site_fract_y
_atom_site_fract_z
_atom_site_U_iso_or_equiv
_atom_site_adp_type
_atom_site_occupancy
_atom_site_site_symmetry_order
_atom_site_calc_flag
_atom_site_refinement_flags_posn
_atom_site_refinement_flags_adp
_atom_site_refinement_flags_occupancy
_atom_site_disorder_assembly
_atom_site_disorder_group
I1 I 0.18708(2) 1.02014(2) 0.41983(2) 0.01500(3) Uani 1 1 d . . . . .
I2 I 1.00158(2) 0.71857(2) 0.35238(2) 0.01754(3) Uani 1 1 d . . . . .
F1 F 0.20853(19) 0.78512(13) 0.62158(5) 0.0216(3) Uani 1 1 d . . . . .
F2 F 0.16818(19) 0.61547(13) 0.57101(5) 0.0221(3) Uani 1 1 d . . . . .
O1 O 0.3202(2) 0.82164(14) 0.53077(5) 0.0146(3) Uani 1 1 d . . . . .
N1 N 0.5245(2) 0.64592(16) 0.59931(6) 0.0120(3) Uani 1 1 d . . . . .
C1 C 0.6831(3) 0.4254(2) 0.82691(8) 0.0156(3) Uani 1 1 d . . . . .
C2 C 0.6325(3) 0.2966(2) 0.85222(8) 0.0157(3) Uani 1 1 d . . . . .
C3 C 0.6455(3) 0.4773(2) 0.76678(8) 0.0144(3) Uani 1 1 d . . . . .
C4 C 0.4481(3) 0.4643(2) 0.74276(8) 0.0168(4) Uani 1 1 d . . . . .
H4 H 0.339949 0.416122 0.764333 0.020 Uiso 1 1 calc R U . . .
C5 C 0.4084(3) 0.5210(2) 0.68785(8) 0.0161(3) Uani 1 1 d . . . . .
H5 H 0.273344 0.512594 0.672063 0.019 Uiso 1 1 calc R U . . .
C6 C 0.5675(3) 0.58999(19) 0.65607(7) 0.0127(3) Uani 1 1 d . . . . .
C7 C 0.7630(3) 0.6063(2) 0.67926(8) 0.0140(3) Uani 1 1 d . . . . .
H7 H 0.870248 0.655348 0.657648 0.017 Uiso 1 1 calc R U . . .
C8 C 0.8000(3) 0.5503(2) 0.73430(8) 0.0144(3) Uani 1 1 d . . . . .
H8 H 0.933381 0.561981 0.750229 0.017 Uiso 1 1 calc R U . . .
C9 C 0.7717(3) 0.5295(2) 0.85622(8) 0.0157(3) Uani 1 1 d . . . . .
C10 C 0.6919(3) 0.6689(2) 0.84416(8) 0.0179(4) Uani 1 1 d . . . . .
H10 H 0.578410 0.695094 0.818420 0.022 Uiso 1 1 calc R U . . .
C11 C 0.7752(4) 0.7696(2) 0.86904(9) 0.0210(4) Uani 1 1 d . . . . .
H11 H 0.719618 0.863961 0.860117 0.025 Uiso 1 1 calc R U . . .
C12 C 0.9405(4) 0.7324(2) 0.90710(10) 0.0247(4) Uani 1 1 d . . . . .
H12 H 0.997471 0.800923 0.924474 0.030 Uiso 1 1 calc R U . . .
C13 C 1.0214(4) 0.5944(2) 0.91949(10) 0.0251(4) Uani 1 1 d . . . . .
H13 H 1.133656 0.568441 0.945617 0.030 Uiso 1 1 calc R U . . .
C14 C 0.9395(3) 0.4939(2) 0.89396(9) 0.0202(4) Uani 1 1 d . . . . .
H14 H 0.998219 0.400132 0.902242 0.024 Uiso 1 1 calc R U . . .
C15 C 0.6310(3) 0.2540(2) 0.91320(8) 0.0159(3) Uani 1 1 d . . . . .
C16 C 0.5178(3) 0.3377(2) 0.94624(9) 0.0208(4) Uani 1 1 d . . . . .
H16 H 0.446957 0.423927 0.929615 0.025 Uiso 1 1 calc R U . . .
C17 C 0.5079(4) 0.2959(2) 1.00293(9) 0.0239(4) Uani 1 1 d . . . . .
H17 H 0.430519 0.353632 1.024905 0.029 Uiso 1 1 calc R U . . .
C18 C 0.6104(4) 0.1704(2) 1.02765(8) 0.0241(4) Uani 1 1 d . . . . .
H18 H 0.603969 0.142188 1.066539 0.029 Uiso 1 1 calc R U . . .
C19 C 0.7225(3) 0.0859(2) 0.99556(9) 0.0215(4) Uani 1 1 d . . . . .
H19 H 0.793398 -0.000075 1.012435 0.026 Uiso 1 1 calc R U . . .
C20 C 0.7311(3) 0.1273(2) 0.93859(8) 0.0192(4) Uani 1 1 d . . . . .
H20 H 0.806128 0.068332 0.916737 0.023 Uiso 1 1 calc R U . . .
C21 C 0.5680(3) 0.1885(2) 0.82120(8) 0.0163(3) Uani 1 1 d . . . . .
C22 C 0.6972(4) 0.1484(2) 0.77902(8) 0.0201(4) Uani 1 1 d . . . . .
H22 H 0.829793 0.189442 0.770148 0.024 Uiso 1 1 calc R U . . .
C23 C 0.6340(4) 0.0490(2) 0.74988(9) 0.0257(5) Uani 1 1 d . . . . .
H23 H 0.723943 0.021984 0.721511 0.031 Uiso 1 1 calc R U . . .
C24 C 0.4407(4) -0.0105(2) 0.76204(10) 0.0285(5) Uani 1 1 d . . . . .
H24 H 0.395863 -0.076475 0.741386 0.034 Uiso 1 1 calc R U . . .
C25 C 0.3122(4) 0.0262(2) 0.80454(10) 0.0280(5) Uani 1 1 d . . . . .
H25 H 0.180276 -0.015663 0.813348 0.034 Uiso 1 1 calc R U . . .
C26 C 0.3763(3) 0.1243(2) 0.83421(9) 0.0216(4) Uani 1 1 d . . . . .
H26 H 0.288789 0.147857 0.863637 0.026 Uiso 1 1 calc R U . . .
C27 C 0.6734(3) 0.63586(19) 0.56210(8) 0.0133(3) Uani 1 1 d . . . . .
H27 H 0.804721 0.582940 0.572545 0.016 Uiso 1 1 calc R U . . .
C28 C 0.6441(3) 0.70243(19) 0.50596(7) 0.0126(3) Uani 1 1 d . . . . .
C29 C 0.4656(3) 0.79804(19) 0.49261(7) 0.0123(3) Uani 1 1 d . . . . .
C30 C 0.4480(3) 0.87447(19) 0.43892(8) 0.0132(3) Uani 1 1 d . . . . .
C31 C 0.6000(3) 0.8513(2) 0.39931(8) 0.0152(3) Uani 1 1 d . . . . .
H31 H 0.585703 0.901913 0.362750 0.018 Uiso 1 1 calc R U . . .
C32 C 0.7745(3) 0.7535(2) 0.41292(8) 0.0145(3) Uani 1 1 d . . . . .
C33 C 0.7994(3) 0.6811(2) 0.46580(8) 0.0145(3) Uani 1 1 d . . . . .
H33 H 0.920829 0.617120 0.475096 0.017 Uiso 1 1 calc R U . . .
B1 B 0.2957(3) 0.7201(2) 0.58054(9) 0.0151(4) Uani 1 1 d . . . . .

loop_
_atom_site_aniso_label
_atom_site_aniso_U_11
_atom_site_aniso_U_22
_atom_site_aniso_U_33
_atom_site_aniso_U_23
_atom_site_aniso_U_13
_atom_site_aniso_U_12
I1 0.01687(6) 0.01179(5) 0.01554(6) -0.00103(4) -0.00360(4) 0.00188(4)
I2 0.02028(6) 0.01795(6) 0.01524(6) -0.00523(5) 0.00555(4) -0.00290(5)
F1 0.0207(6) 0.0257(6) 0.0147(6) 0.0012(5) 0.0035(4) 0.0106(5)
F2 0.0135(5) 0.0234(6) 0.0273(7) 0.0038(5) -0.0048(5) -0.0051(5)
O1 0.0132(6) 0.0167(6) 0.0122(6) 0.0006(5) 0.0013(5) 0.0029(5)
N1 0.0130(6) 0.0116(7) 0.0108(7) -0.0001(5) 0.0004(5) -0.0017(5)
C1 0.0159(8) 0.0174(9) 0.0126(8) -0.0009(7) -0.0008(6) 0.0010(7)
C2 0.0168(8) 0.0164(8) 0.0132(8) -0.0017(7) -0.0012(6) 0.0019(7)
C3 0.0149(8) 0.0129(8) 0.0144(8) -0.0004(6) -0.0011(6) 0.0009(6)
C4 0.0154(8) 0.0182(9) 0.0144(8) 0.0038(7) 0.0004(6) -0.0015(7)
C5 0.0138(8) 0.0166(9) 0.0168(9) 0.0002(7) -0.0009(6) -0.0022(6)
C6 0.0128(7) 0.0128(8) 0.0116(8) -0.0006(6) -0.0001(6) 0.0004(6)
C7 0.0118(7) 0.0165(8) 0.0131(8) -0.0012(6) 0.0002(6) -0.0005(6)
C8 0.0128(7) 0.0167(8) 0.0135(8) -0.0024(7) -0.0023(6) -0.0002(6)
C9 0.0168(8) 0.0176(9) 0.0122(8) -0.0015(7) 0.0009(6) -0.0007(7)
C10 0.0216(9) 0.0178(9) 0.0136(8) -0.0014(7) -0.0012(7) 0.0009(7)
C11 0.0269(10) 0.0177(9) 0.0186(9) -0.0038(7) 0.0021(8) -0.0018(8)
C12 0.0254(10) 0.0234(10) 0.0276(11) -0.0100(9) -0.0011(9) -0.0041(8)
C13 0.0206(9) 0.0290(11) 0.0274(11) -0.0101(9) -0.0079(8) 0.0015(8)
C14 0.0187(9) 0.0205(9) 0.0208(10) -0.0032(8) -0.0031(7) 0.0013(7)
C15 0.0188(8) 0.0163(8) 0.0121(8) -0.0013(7) -0.0011(6) -0.0011(7)
C16 0.0248(10) 0.0184(9) 0.0176(9) -0.0003(7) 0.0018(7) 0.0007(8)
C17 0.0296(11) 0.0257(11) 0.0170(9) -0.0055(8) 0.0051(8) -0.0032(9)
C18 0.0276(10) 0.0323(12) 0.0113(9) 0.0019(8) -0.0014(8) -0.0081(9)
C19 0.0215(9) 0.0215(10) 0.0191(9) 0.0030(8) -0.0029(7) -0.0012(8)
C20 0.0219(9) 0.0171(9) 0.0169(9) 0.0004(7) -0.0013(7) 0.0010(7)
C21 0.0211(9) 0.0144(8) 0.0119(8) 0.0016(6) -0.0009(7) 0.0001(7)
C22 0.0265(10) 0.0175(9) 0.0154(9) -0.0004(7) 0.0009(7) -0.0007(8)
C23 0.0441(13) 0.0191(10) 0.0138(9) -0.0023(8) -0.0008(9) -0.0024(9)
C24 0.0451(14) 0.0195(10) 0.0208(10) -0.0004(8) -0.0112(10) -0.0064(10)
C25 0.0287(11) 0.0247(11) 0.0295(12) 0.0025(9) -0.0078(9) -0.0098(9)
C26 0.0223(9) 0.0213(10) 0.0199(10) 0.0006(8) -0.0023(8) -0.0028(8)
C27 0.0117(7) 0.0132(8) 0.0143(8) -0.0013(6) -0.0001(6) 0.0011(6)
C28 0.0117(7) 0.0129(8) 0.0124(8) -0.0007(6) -0.0013(6) -0.0005(6)
C29 0.0124(7) 0.0134(8) 0.0112(7) -0.0020(6) -0.0003(6) -0.0014(6)
C30 0.0135(7) 0.0128(8) 0.0129(8) -0.0016(6) -0.0018(6) -0.0001(6)
C31 0.0176(8) 0.0162(8) 0.0111(8) -0.0009(6) -0.0003(6) -0.0008(7)
C32 0.0162(8) 0.0144(8) 0.0131(8) -0.0035(6) 0.0019(6) -0.0007(6)
C33 0.0129(7) 0.0153(8) 0.0153(8) -0.0034(7) -0.0001(6) 0.0016(6)
B1 0.0113(8) 0.0166(9) 0.0158(9) 0.0005(8) 0.0008(7) 0.0022(7)

loop_
_atom_type_symbol
_atom_type_description
_atom_type_scat_dispersion_real
_atom_type_scat_dispersion_imag
_atom_type_scat_source
C C 0.0034 0.0017 'International Tables Vol C Tables 4.2.6.8 and 6.1.1.4'
H H 0.0000 0.0000 'International Tables Vol C Tables 4.2.6.8 and 6.1.1.4'
B B 0.0017 0.0007 'International Tables Vol C Tables 4.2.6.8 and 6.1.1.4'
N N 0.0065 0.0035 'International Tables Vol C Tables 4.2.6.8 and 6.1.1.4'
O O 0.0115 0.0064 'International Tables Vol C Tables 4.2.6.8 and 6.1.1.4'
F F 0.0185 0.0109 'International Tables Vol C Tables 4.2.6.8 and 6.1.1.4'
I I -0.3993 1.9038 'International Tables Vol C Tables 4.2.6.8 and 6.1.1.4'

loop_
_geom_angle_atom_site_label_1
_geom_angle_atom_site_label_2
_geom_angle_atom_site_label_3
_geom_angle
_geom_angle_site_symmetry_1
_geom_angle_site_symmetry_3
_geom_angle_publ_flag
C29 O1 B1 120.79(15) . . ?
C27 N1 C6 120.08(15) . . ?
C27 N1 B1 118.99(15) . . ?
C6 N1 B1 120.93(15) . . ?
C2 C1 C9 123.80(17) . . ?
C2 C1 C3 122.21(18) . . ?
C9 C1 C3 113.95(16) . . ?
C1 C2 C15 122.36(18) . . ?
C1 C2 C21 122.74(17) . . ?
C15 C2 C21 114.88(17) . . ?
C8 C3 C4 118.27(17) . . ?
C8 C3 C1 120.55(17) . . ?
C4 C3 C1 120.96(17) . . ?
C5 C4 C3 120.83(18) . . ?
C5 C4 H4 119.6 . . ?
C3 C4 H4 119.6 . . ?
C4 C5 C6 119.63(17) . . ?
C4 C5 H5 120.2 . . ?
C6 C5 H5 120.2 . . ?
C7 C6 C5 120.54(17) . . ?
C7 C6 N1 120.69(16) . . ?
C5 C6 N1 118.77(16) . . ?
C8 C7 C6 119.26(17) . . ?
C8 C7 H7 120.4 . . ?
C6 C7 H7 120.4 . . ?
C7 C8 C3 121.44(17) . . ?
C7 C8 H8 119.3 . . ?
C3 C8 H8 119.3 . . ?
C10 C9 C14 118.23(19) . . ?
C10 C9 C1 119.50(17) . . ?
C14 C9 C1 122.21(18) . . ?
C11 C10 C9 121.24(19) . . ?
C11 C10 H10 119.4 . . ?
C9 C10 H10 119.4 . . ?
C10 C11 C12 119.9(2) . . ?
C10 C11 H11 120.0 . . ?
C12 C11 H11 120.0 . . ?
C13 C12 C11 119.5(2) . . ?
C13 C12 H12 120.3 . . ?
C11 C12 H12 120.3 . . ?
C12 C13 C14 120.5(2) . . ?
C12 C13 H13 119.8 . . ?
C14 C13 H13 119.8 . . ?
C13 C14 C9 120.6(2) . . ?
C13 C14 H14 119.7 . . ?
C9 C14 H14 119.7 . . ?
C20 C15 C16 118.43(18) . . ?
C20 C15 C2 121.16(18) . . ?
C16 C15 C2 120.32(18) . . ?
C17 C16 C15 120.7(2) . . ?
C17 C16 H16 119.6 . . ?
C15 C16 H16 119.6 . . ?
C18 C17 C16 120.2(2) . . ?
C18 C17 H17 119.9 . . ?
C16 C17 H17 119.9 . . ?
C17 C18 C19 119.90(19) . . ?
C17 C18 H18 120.1 . . ?
C19 C18 H18 120.1 . . ?
C18 C19 C20 119.9(2) . . ?
C18 C19 H19 120.0 . . ?
C20 C19 H19 120.0 . . ?
C19 C20 C15 120.8(2) . . ?
C19 C20 H20 119.6 . . ?
C15 C20 H20 119.6 . . ?
C26 C21 C22 118.46(19) . . ?
C26 C21 C2 120.34(18) . . ?
C22 C21 C2 121.20(18) . . ?
C23 C22 C21 120.7(2) . . ?
C23 C22 H22 119.7 . . ?
C21 C22 H22 119.7 . . ?
C24 C23 C22 120.2(2) . . ?
C24 C23 H23 119.9 . . ?
C22 C23 H23 119.9 . . ?
C23 C24 C25 119.8(2) . . ?
C23 C24 H24 120.1 . . ?
C25 C24 H24 120.1 . . ?
C24 C25 C26 120.1(2) . . ?
C24 C25 H25 120.0 . . ?
C26 C25 H25 120.0 . . ?
C25 C26 C21 120.7(2) . . ?
C25 C26 H26 119.7 . . ?
C21 C26 H26 119.7 . . ?
N1 C27 C28 121.65(16) . . ?
N1 C27 H27 119.2 . . ?
C28 C27 H27 119.2 . . ?
C33 C28 C29 120.52(17) . . ?
C33 C28 C27 120.60(16) . . ?
C29 C28 C27 118.69(16) . . ?
O1 C29 C30 120.00(16) . . ?
O1 C29 C28 120.97(16) . . ?
C30 C29 C28 118.94(16) . . ?
C31 C30 C29 120.19(17) . . ?
C31 C30 I1 120.98(14) . . ?
C29 C30 I1 118.82(13) . . ?
C30 C31 C32 120.20(17) . . ?
C30 C31 H31 119.9 . . ?
C32 C31 H31 119.9 . . ?
C33 C32 C31 120.62(17) . . ?
C33 C32 I2 119.66(14) . . ?
C31 C32 I2 119.72(14) . . ?
C32 C33 C28 119.46(17) . . ?
C32 C33 H33 120.3 . . ?
C28 C33 H33 120.3 . . ?
F1 B1 F2 110.70(16) . . ?
F1 B1 O1 109.72(16) . . ?
F2 B1 O1 110.79(17) . . ?
F1 B1 N1 109.47(16) . . ?
F2 B1 N1 106.67(15) . . ?
O1 B1 N1 109.43(15) . . ?

loop_
_geom_bond_atom_site_label_1
_geom_bond_atom_site_label_2
_geom_bond_distance
_geom_bond_site_symmetry_2
_geom_bond_publ_flag
I1 C30 2.0844(18) . ?
I2 C32 2.0916(19) . ?
F1 B1 1.371(2) . ?
F2 B1 1.395(3) . ?
O1 C29 1.331(2) . ?
O1 B1 1.447(3) . ?
N1 C27 1.303(2) . ?
N1 C6 1.431(2) . ?
N1 B1 1.590(3) . ?
C1 C2 1.358(3) . ?
C1 C9 1.492(3) . ?
C1 C3 1.496(3) . ?
C2 C15 1.487(3) . ?
C2 C21 1.492(3) . ?
C3 C8 1.395(3) . ?
C3 C4 1.400(3) . ?
C4 C5 1.388(3) . ?
C4 H4 0.9500 . ?
C5 C6 1.390(3) . ?
C5 H5 0.9500 . ?
C6 C7 1.388(2) . ?
C7 C8 1.386(3) . ?
C7 H7 0.9500 . ?
C8 H8 0.9500 . ?
C9 C10 1.397(3) . ?
C9 C14 1.397(3) . ?
C10 C11 1.385(3) . ?
C10 H10 0.9500 . ?
C11 C12 1.391(3) . ?
C11 H11 0.9500 . ?
C12 C13 1.387(3) . ?
C12 H12 0.9500 . ?
C13 C14 1.389(3) . ?
C13 H13 0.9500 . ?
C14 H14 0.9500 . ?
C15 C20 1.393(3) . ?
C15 C16 1.400(3) . ?
C16 C17 1.386(3) . ?
C16 H16 0.9500 . ?
C17 C18 1.385(3) . ?
C17 H17 0.9500 . ?
C18 C19 1.386(3) . ?
C18 H18 0.9500 . ?
C19 C20 1.391(3) . ?
C19 H19 0.9500 . ?
C20 H20 0.9500 . ?
C21 C26 1.396(3) . ?
C21 C22 1.397(3) . ?
C22 C23 1.390(3) . ?
C22 H22 0.9500 . ?
C23 C24 1.381(4) . ?
C23 H23 0.9500 . ?
C24 C25 1.388(4) . ?
C24 H24 0.9500 . ?
C25 C26 1.390(3) . ?
C25 H25 0.9500 . ?
C26 H26 0.9500 . ?
C27 C28 1.429(3) . ?
C27 H27 0.9500 . ?
C28 C33 1.403(3) . ?
C28 C29 1.404(2) . ?
C29 C30 1.401(3) . ?
C30 C31 1.383(3) . ?
C31 C32 1.399(3) . ?
C31 H31 0.9500 . ?
C32 C33 1.373(3) . ?
C33 H33 0.9500 . ?

loop_
_geom_torsion_atom_site_label_1
_geom_torsion_atom_site_label_2
_geom_torsion_atom_site_label_3
_geom_torsion_atom_site_label_4
_geom_torsion
_geom_torsion_site_symmetry_1
_geom_torsion_site_symmetry_2
_geom_torsion_site_symmetry_3
_geom_torsion_site_symmetry_4
_geom_torsion_publ_flag
C9 C1 C2 C15 9.1(3) . . . . ?
C3 C1 C2 C15 -168.35(18) . . . . ?
C9 C1 C2 C21 -172.83(18) . . . . ?
C3 C1 C2 C21 9.8(3) . . . . ?
C2 C1 C3 C8 -137.6(2) . . . . ?
C9 C1 C3 C8 44.8(2) . . . . ?
C2 C1 C3 C4 47.9(3) . . . . ?
C9 C1 C3 C4 -129.76(19) . . . . ?
C8 C3 C4 C5 0.9(3) . . . . ?
C1 C3 C4 C5 175.57(18) . . . . ?
C3 C4 C5 C6 0.8(3) . . . . ?
C4 C5 C6 C7 -2.0(3) . . . . ?
C4 C5 C6 N1 179.11(17) . . . . ?
C27 N1 C6 C7 41.5(3) . . . . ?
B1 N1 C6 C7 -138.89(18) . . . . ?
C27 N1 C6 C5 -139.58(19) . . . . ?
B1 N1 C6 C5 40.0(2) . . . . ?
C5 C6 C7 C8 1.4(3) . . . . ?
N1 C6 C7 C8 -179.70(17) . . . . ?
C6 C7 C8 C3 0.4(3) . . . . ?
C4 C3 C8 C7 -1.5(3) . . . . ?
C1 C3 C8 C7 -176.18(18) . . . . ?
C2 C1 C9 C10 -136.5(2) . . . . ?
C3 C1 C9 C10 41.1(2) . . . . ?
C2 C1 C9 C14 46.4(3) . . . . ?
C3 C1 C9 C14 -136.03(19) . . . . ?
C14 C9 C10 C11 -0.4(3) . . . . ?
C1 C9 C10 C11 -177.67(19) . . . . ?
C9 C10 C11 C12 -0.5(3) . . . . ?
C10 C11 C12 C13 0.5(3) . . . . ?
C11 C12 C13 C14 0.4(4) . . . . ?
C12 C13 C14 C9 -1.2(3) . . . . ?
C10 C9 C14 C13 1.2(3) . . . . ?
C1 C9 C14 C13 178.4(2) . . . . ?
C1 C2 C15 C20 -132.6(2) . . . . ?
C21 C2 C15 C20 49.2(3) . . . . ?
C1 C2 C15 C16 51.1(3) . . . . ?
C21 C2 C15 C16 -127.2(2) . . . . ?
C20 C15 C16 C17 0.8(3) . . . . ?
C2 C15 C16 C17 177.2(2) . . . . ?
C15 C16 C17 C18 0.0(3) . . . . ?
C16 C17 C18 C19 -0.3(3) . . . . ?
C17 C18 C19 C20 -0.2(3) . . . . ?
C18 C19 C20 C15 1.0(3) . . . . ?
C16 C15 C20 C19 -1.3(3) . . . . ?
C2 C15 C20 C19 -177.69(19) . . . . ?
C1 C2 C21 C26 -126.4(2) . . . . ?
C15 C2 C21 C26 51.8(2) . . . . ?
C1 C2 C21 C22 54.1(3) . . . . ?
C15 C2 C21 C22 -127.6(2) . . . . ?
C26 C21 C22 C23 1.4(3) . . . . ?
C2 C21 C22 C23 -179.10(19) . . . . ?
C21 C22 C23 C24 0.6(3) . . . . ?
C22 C23 C24 C25 -1.8(3) . . . . ?
C23 C24 C25 C26 1.0(3) . . . . ?
C24 C25 C26 C21 1.1(3) . . . . ?
C22 C21 C26 C25 -2.2(3) . . . . ?
C2 C21 C26 C25 178.29(19) . . . . ?
C6 N1 C27 C28 -173.62(17) . . . . ?
B1 N1 C27 C28 6.8(3) . . . . ?
N1 C27 C28 C33 -174.92(18) . . . . ?
N1 C27 C28 C29 10.1(3) . . . . ?
B1 O1 C29 C30 161.56(17) . . . . ?
B1 O1 C29 C28 -21.9(3) . . . . ?
C33 C28 C29 O1 -178.26(17) . . . . ?
C27 C28 C29 O1 -3.3(3) . . . . ?
C33 C28 C29 C30 -1.7(3) . . . . ?
C27 C28 C29 C30 173.34(17) . . . . ?
O1 C29 C30 C31 179.33(17) . . . . ?
C28 C29 C30 C31 2.7(3) . . . . ?
O1 C29 C30 I1 -1.8(2) . . . . ?
C28 C29 C30 I1 -178.39(13) . . . . ?
C29 C30 C31 C32 -1.4(3) . . . . ?
I1 C30 C31 C32 179.74(14) . . . . ?
C30 C31 C32 C33 -1.1(3) . . . . ?
C30 C31 C32 I2 179.52(14) . . . . ?
C31 C32 C33 C28 2.1(3) . . . . ?
I2 C32 C33 C28 -178.49(14) . . . . ?
C29 C28 C33 C32 -0.7(3) . . . . ?
C27 C28 C33 C32 -175.64(18) . . . . ?
C29 O1 B1 F1 155.57(16) . . . . ?
C29 O1 B1 F2 -81.9(2) . . . . ?
C29 O1 B1 N1 35.4(2) . . . . ?
C27 N1 B1 F1 -148.22(17) . . . . ?
C6 N1 B1 F1 32.2(2) . . . . ?
C27 N1 B1 F2 92.0(2) . . . . ?
C6 N1 B1 F2 -87.7(2) . . . . ?
C27 N1 B1 O1 -27.9(2) . . . . ?
C6 N1 B1 O1 152.44(16) . . . . ?
